data_7024249
loop_
_publ_author_name
'Woollard-Shore, John G'
'Holland, Jason P.'
'Jones, Michael W.'
'Dilworth, Jonathan R.'

_publ_section_title
;
 Nitrite reduction by copper complexes.
;
_journal_issue 6
_journal_name_full 'Dalton transactions (Cambridge, England : 2003)'
_journal_page_first 1576
_journal_page_last 1585
_journal_paper_doi 10.1039/b913463h
_journal_volume 39
_journal_year 2010
_chemical_compound_source
;
synthesis as described
;
_chemical_formula_moiety ' C6 H18 Cu N5 O2, P F6 '
_chemical_formula_sum 'C6 H18 Cu F6 N5 O2 P'
_chemical_formula_weight 400.75
_chemical_melting_point ?
_chemical_name_systematic
;
?
;
_space_group_IT_number 14
_symmetry_cell_setting monoclinic
_symmetry_space_group_name_Hall '-P 2ybc'
_symmetry_space_group_name_H-M 'P 1 21/c 1'
_atom_sites_solution_hydrogens geom
_atom_sites_solution_primary direct
_cell_angle_alpha 90
_cell_angle_beta 91.5155(4)
_cell_angle_gamma 90
_cell_formula_units_Z 8
_cell_length_a 17.2657(2)
_cell_length_b 7.5928(2)
_cell_length_c 21.4050(2)
_cell_measurement_reflns_used 31156
_cell_measurement_temperature 150
_cell_measurement_theta_max 28
_cell_measurement_theta_min 5
_cell_volume 2805.11(8)
_computing_cell_refinement
;
KappaCCD software 'DENZO' (Otwinowski & Minor, 1996)
;
_computing_data_collection
;
KappaCCD software 'Collect' (Nonius, 2000)
;
_computing_data_reduction
;
KappaCCD software 'DENZO' (Otwinowski & Minor, 1996)
;
_computing_publication_material
;
CRYSTALS (Watkin et al, 2001)
;
_computing_structure_refinement
;
CRYSTALS (Watkin et al, 2001)
;
_computing_structure_solution 'SIR92 (Giacovazzo et al, 1992)'
_diffrn_ambient_temperature 150
_diffrn_measured_fraction_theta_full 0.997
_diffrn_measured_fraction_theta_max 0.997
_diffrn_measurement_device_type
;
Nonius KappaCCD
;
_diffrn_measurement_method \w
_diffrn_radiation_monochromator graphite
_diffrn_radiation_type 'Mo K\a'
_diffrn_radiation_wavelength 0.71073
_diffrn_reflns_av_R_equivalents 0.032
_diffrn_reflns_limit_h_max 22
_diffrn_reflns_limit_h_min -22
_diffrn_reflns_limit_k_max 9
_diffrn_reflns_limit_k_min -8
_diffrn_reflns_limit_l_max 27
_diffrn_reflns_limit_l_min -27
_diffrn_reflns_number 31156
_diffrn_reflns_theta_full 27.477
_diffrn_reflns_theta_max 27.477
_diffrn_reflns_theta_min 5.135
_diffrn_standards_decay_% 0.00
_diffrn_standards_interval_count 0
_diffrn_standards_interval_time 0
_diffrn_standards_number 0
_exptl_absorpt_coefficient_mu 1.752
_exptl_absorpt_correction_T_max 0.81
_exptl_absorpt_correction_T_min 0.66
_exptl_absorpt_correction_type multi-scan
_exptl_absorpt_process_details
;
Denzo/Scalepack (Otwinowski & Minor, 1996)
;
_exptl_crystal_colour ' dark green '
_exptl_crystal_density_diffrn 1.898
_exptl_crystal_density_meas ?
_exptl_crystal_description ' block '
_exptl_crystal_F_000 1624
_exptl_crystal_size_max 0.24
_exptl_crystal_size_mid 0.24
_exptl_crystal_size_min 0.12
_exptl_crystal_thermal_history
;
The material was crystallised at ambient temperature. A suitable crystal
was cooled at 120K per hour to 150K for single-crystal X-ray diffraction
analysis.
;
_refine_diff_density_max 0.50
_refine_diff_density_min -0.41
_refine_ls_extinction_method None
_refine_ls_goodness_of_fit_ref 1.0553
_refine_ls_hydrogen_treatment mixed
_refine_ls_matrix_type full
_refine_ls_number_parameters 455
_refine_ls_number_reflns 5270
_refine_ls_number_restraints 4
_refine_ls_R_factor_all 0.0372
_refine_ls_R_factor_gt 0.0291
_refine_ls_shift/su_max 0.036435
_refine_ls_structure_factor_coef F
_refine_ls_weighting_details
;
Method, part 1, Chebychev polynomial, (Watkin, 1994, Prince, 1982)
[weight] = 1.0/[A~0~*T~0~(x)+A~1~*T~1~(x) ... +A~n-1~]*T~n-1~(x)]
where A~i~ are the Chebychev coefficients listed below and x= Fcalc/Fmax
Method = Robust Weighting (Prince, 1982)
W = [weight] * [1-(deltaF/6*sigmaF)^2^]^2^
A~i~ are:
0.904 0.457 0.613
;
_refine_ls_weighting_scheme calc
_refine_ls_wR_factor_all 0.0424
_refine_ls_wR_factor_gt 0.0371
_refine_ls_wR_factor_ref 0.0371
_reflns_limit_h_max 22
_reflns_limit_h_min -22
_reflns_limit_k_max 9
_reflns_limit_k_min 0
_reflns_limit_l_max 27
_reflns_limit_l_min 0
_reflns_number_gt 5270
_reflns_number_total 6372
_reflns_threshold_expression I>3.00u(I)
_cod_data_source_file b913463h.txt
_cod_data_source_block complex11
_cod_depositor_comments
;
The following automatic conversions were performed:
'_atom_site_refinement_disorder_assembly' tag replaced with
'_atom_site_disorder_assembly'.

'_atom_site_refinement_disorder_group'
tag replaced with '_atom_site_disorder_group'.

Automatic conversion script
Id: cif_correct_tags 1440 2010-10-19 06:21:57Z saulius 

The following automatic conversions were performed:

'_chemical_melting_point' value 'not measured' was changed to '?' -
the value is undefined or not given.

'_symmetry_cell_setting' value
'Monoclinic' changed to 'monoclinic' according to
/home/saulius/struct/CIF-dictionaries/cif_core.dic dictionary named
'cif_core.dic' version 2.4.2 from 2011-04-26.

Automatic conversion script
Id: cif_fix_values 1891 2012-01-12 08:04:46Z andrius 

The following automatic conversions were performed:

'_exptl_crystal_density_meas' value 'not measured' was changed to '?'
- the value is perceived as not measured.

Automatic conversion script
Id: cif_fix_values 3008 2015-01-20 13:52:24Z robertas 
;
_cod_original_sg_symbol_H-M 'P 1 21/c 1 '
_cod_original_formula_sum ' C6 H18 Cu F6 N5 O2 P '
_cod_database_code 7024249

loop_
_symmetry_equiv_pos_as_xyz
x,y,z
-x,-y,-z
-x,y+1/2,-z+1/2
x,-y+1/2,z+1/2

loop_
_atom_site_label
_atom_site_type_symbol
_atom_site_fract_x
_atom_site_fract_y
_atom_site_fract_z
_atom_site_U_iso_or_equiv
_atom_site_occupancy
_atom_site_adp_type
_atom_site_refinement_flags_adp
_atom_site_refinement_flags_occupancy
_atom_site_disorder_assembly
_atom_site_disorder_group
Cu1 Cu 0.396152(12) 0.17994(3) 0.177327(10) 0.0183 1.0000 Uani . . . .
N1 N 0.37293(9) -0.0433(2) 0.12611(7) 0.0220 1.0000 Uani . . . .
C1 C 0.31748(12) 0.0065(3) 0.07466(9) 0.0256 1.0000 Uani . . . .
C2 C 0.25815(12) 0.1349(3) 0.09928(10) 0.0299 1.0000 Uani . . . .
N2 N 0.29968(11) 0.2858(2) 0.12836(9) 0.0273 1.0000 Uani . . . .
C3 C 0.33759(12) -0.1756(3) 0.16851(10) 0.0279 1.0000 Uani . . . .
C4 C 0.37051(14) -0.1522(3) 0.23412(10) 0.0302 1.0000 Uani . . . .
N3 N 0.36194(14) 0.0333(2) 0.25223(9) 0.0307 1.0000 Uani . . . .
C5 C 0.44802(12) -0.1070(3) 0.10160(10) 0.0268 1.0000 Uani . . . .
C6 C 0.49770(12) 0.0483(3) 0.08337(9) 0.0283 1.0000 Uani . . . .
N4 N 0.50261(10) 0.1700(2) 0.13735(8) 0.0244 1.0000 Uani . . . .
N5 N 0.42176(9) 0.3944(2) 0.22772(8) 0.0232 1.0000 Uani . . . .
O1 O 0.46869(9) 0.5037(2) 0.20836(9) 0.0373 1.0000 Uani . . . .
O2 O 0.39246(9) 0.4207(2) 0.27949(7) 0.0344 1.0000 Uani . . . .
Cu2 Cu 0.136144(13) 0.36700(3) 0.338533(10) 0.0203 1.0000 Uani . . . .
N6 N 0.11928(9) 0.5637(2) 0.40293(7) 0.0204 1.0000 Uani . . . .
C7 C 0.03927(11) 0.6322(3) 0.39349(10) 0.0258 1.0000 Uani . . . .
C8 C 0.01789(12) 0.6391(3) 0.32408(10) 0.0282 1.0000 Uani . . . .
N7 N 0.03061(10) 0.4632(2) 0.29698(8) 0.0242 1.0000 Uani . . . .
C9 C 0.17815(12) 0.7042(3) 0.39327(10) 0.0260 1.0000 Uani . . . .
C10 C 0.25097(12) 0.6252(3) 0.36759(10) 0.0299 1.0000 Uani . . . .
N8 N 0.22764(12) 0.5178(3) 0.31239(9) 0.0336 1.0000 Uani . . . .
C11 C 0.13128(12) 0.4808(3) 0.46509(9) 0.0260 1.0000 Uani . . . .
C12 C 0.09286(12) 0.3013(3) 0.46669(9) 0.0284 1.0000 Uani . . . .
N9 N 0.11867(11) 0.1999(2) 0.41226(9) 0.0265 1.0000 Uani . . . .
N10 N 0.1565(6) 0.1656(13) 0.2822(5) 0.0242 0.587(5) Uani U P 1 1
O3 O 0.20530(19) 0.1805(4) 0.24112(15) 0.0369 0.587(5) Uani U P 1 1
O4 O 0.1209(3) 0.0258(10) 0.2872(4) 0.0350 0.587(5) Uani U P 1 1
O13 O 0.1718(8) 0.1942(16) 0.2754(6) 0.0354 0.413(5) Uani U P 1 2
N20 N 0.1464(5) 0.0341(17) 0.2868(7) 0.0291 0.413(5) Uani U P 1 2
O14 O 0.1744(3) -0.0751(5) 0.25264(19) 0.0379 0.413(5) Uani U P 1 2
P1 P 0.34749(3) 0.07112(7) 0.44634(3) 0.0288 1.0000 Uani . . . .
F1 F 0.34607(14) 0.2763(2) 0.43369(10) 0.0714 1.0000 Uani . . . .
F2 F 0.34771(14) -0.1346(2) 0.46031(10) 0.0710 1.0000 Uani . . . .
F3 F 0.27180(10) 0.0931(3) 0.48656(8) 0.0661 1.0000 Uani . . . .
F4 F 0.42129(11) 0.0488(4) 0.40513(10) 0.0751 1.0000 Uani . . . .
F5 F 0.39986(10) 0.1047(3) 0.50733(9) 0.0588 1.0000 Uani . . . .
F6 F 0.29229(9) 0.0398(2) 0.38580(6) 0.0420 1.0000 Uani . . . .
P2 P 0.11582(3) 0.60437(7) 0.11604(3) 0.0257 1.0000 Uani . . . .
F7 F 0.10453(11) 0.81377(19) 0.11736(8) 0.0484 1.0000 Uani . . . .
F8 F 0.12474(9) 0.39524(18) 0.11477(8) 0.0442 1.0000 Uani . . . .
F9 F 0.19485(10) 0.6272(2) 0.08137(9) 0.0563 1.0000 Uani . . . .
F10 F 0.03650(9) 0.5838(2) 0.15292(8) 0.0517 1.0000 Uani . . . .
F11 F 0.06908(11) 0.5972(2) 0.05123(8) 0.0571 1.0000 Uani . . . .
F12 F 0.16212(11) 0.6104(3) 0.18120(8) 0.0584 1.0000 Uani . . . .
H1 H 0.3135(19) 0.366(4) 0.1006(16) 0.045(8) 1.0000 Uiso . . . .
H2 H 0.2710(19) 0.327(4) 0.1510(15) 0.040(8) 1.0000 Uiso . . . .
H3 H 0.3202(18) 0.061(4) 0.2601(13) 0.033(7) 1.0000 Uiso . . . .
H4 H 0.3897(18) 0.058(4) 0.2849(15) 0.045(8) 1.0000 Uiso . . . .
H5 H 0.5343(17) 0.129(4) 0.1632(14) 0.037(7) 1.0000 Uiso . . . .
H6 H 0.5175(16) 0.268(4) 0.1277(13) 0.032(7) 1.0000 Uiso . . . .
H7 H -0.0076(18) 0.398(4) 0.3029(13) 0.035(7) 1.0000 Uiso . . . .
H8 H 0.0332(17) 0.471(4) 0.2564(15) 0.042(8) 1.0000 Uiso . . . .
H9 H 0.215(2) 0.582(5) 0.2778(18) 0.067(11) 1.0000 Uiso . . . .
H10 H 0.264(2) 0.451(5) 0.3008(16) 0.054(9) 1.0000 Uiso . . . .
H11 H 0.1611(18) 0.152(4) 0.4196(13) 0.036(7) 1.0000 Uiso . . . .
H12 H 0.0868(19) 0.125(4) 0.3996(14) 0.043(8) 1.0000 Uiso . . . .
H13 H 0.3463 0.0634 0.0401 0.0305 1.0000 Uiso . . . .
H14 H 0.2905 -0.1013 0.0584 0.0305 1.0000 Uiso . . . .
H21 H 0.2260 0.0750 0.1311 0.0357 1.0000 Uiso . . . .
H22 H 0.2239 0.1775 0.0640 0.0357 1.0000 Uiso . . . .
H31 H 0.3495 -0.2970 0.1534 0.0333 1.0000 Uiso . . . .
H32 H 0.2802 -0.1583 0.1685 0.0333 1.0000 Uiso . . . .
H41 H 0.4266 -0.1852 0.2354 0.0362 1.0000 Uiso . . . .
H42 H 0.3418 -0.2289 0.2636 0.0362 1.0000 Uiso . . . .
H51 H 0.4760 -0.1773 0.1347 0.0322 1.0000 Uiso . . . .
H52 H 0.4377 -0.1829 0.0641 0.0322 1.0000 Uiso . . . .
H61 H 0.5507 0.0067 0.0728 0.0340 1.0000 Uiso . . . .
H62 H 0.4736 0.1098 0.0464 0.0340 1.0000 Uiso . . . .
H71 H 0.0361 0.7534 0.4115 0.0310 1.0000 Uiso . . . .
H72 H 0.0022 0.5529 0.4151 0.0310 1.0000 Uiso . . . .
H81 H -0.0378 0.6729 0.3183 0.0337 1.0000 Uiso . . . .
H82 H 0.0512 0.7275 0.3029 0.0337 1.0000 Uiso . . . .
H91 H 0.1908 0.7628 0.4341 0.0312 1.0000 Uiso . . . .
H92 H 0.1567 0.7932 0.3630 0.0312 1.0000 Uiso . . . .
H101 H 0.2771 0.5492 0.3999 0.0360 1.0000 Uiso . . . .
H102 H 0.2871 0.7209 0.3549 0.0360 1.0000 Uiso . . . .
H111 H 0.1083 0.5579 0.4977 0.0311 1.0000 Uiso . . . .
H112 H 0.1881 0.4670 0.4740 0.0311 1.0000 Uiso . . . .
H121 H 0.1084 0.2386 0.5062 0.0340 1.0000 Uiso . . . .
H122 H 0.0353 0.3151 0.4645 0.0340 1.0000 Uiso . . . .

loop_
_atom_site_aniso_label
_atom_site_aniso_U_11
_atom_site_aniso_U_22
_atom_site_aniso_U_33
_atom_site_aniso_U_23
_atom_site_aniso_U_13
_atom_site_aniso_U_12
Cu1 0.01930(11) 0.01813(12) 0.01734(11) -0.00076(7) -0.00015(8) 0.00095(8)
N1 0.0257(8) 0.0213(7) 0.0188(7) -0.0008(6) -0.0028(6) 0.0014(6)
C1 0.0299(10) 0.0246(9) 0.0217(9) -0.0032(7) -0.0100(7) 0.0049(8)
C2 0.0289(10) 0.0320(10) 0.0283(10) -0.0041(8) -0.0109(8) 0.0065(8)
N2 0.0302(9) 0.0238(8) 0.0274(8) -0.0040(7) -0.0071(7) 0.0072(7)
C3 0.0313(10) 0.0224(9) 0.0295(10) 0.0032(7) -0.0049(8) -0.0036(8)
C4 0.0413(12) 0.0217(9) 0.0275(10) 0.0067(8) -0.0025(8) -0.0027(8)
N3 0.0450(12) 0.0262(9) 0.0212(8) 0.0025(7) 0.0050(8) -0.0007(8)
C5 0.0296(10) 0.0243(9) 0.0266(9) -0.0043(7) 0.0006(7) 0.0079(8)
C6 0.0301(10) 0.0323(10) 0.0227(9) -0.0038(8) 0.0067(7) 0.0070(8)
N4 0.0257(8) 0.0245(8) 0.0233(8) 0.0016(7) 0.0031(6) 0.0007(7)
N5 0.0197(7) 0.0218(8) 0.0279(8) -0.0022(6) -0.0011(6) 0.0023(6)
O1 0.0343(8) 0.0243(7) 0.0539(10) -0.0034(7) 0.0122(7) -0.0047(6)
O2 0.0373(8) 0.0358(8) 0.0303(8) -0.0122(7) 0.0053(6) -0.0031(7)
Cu2 0.02436(12) 0.01739(12) 0.01890(12) -0.00298(8) -0.00153(8) 0.00112(8)
N6 0.0227(8) 0.0182(7) 0.0202(7) -0.0028(6) -0.0001(6) -0.0017(6)
C7 0.0234(9) 0.0266(9) 0.0274(10) -0.0055(7) 0.0005(7) 0.0052(7)
C8 0.0286(10) 0.0251(9) 0.0306(10) -0.0005(8) -0.0046(8) 0.0061(8)
N7 0.0269(8) 0.0249(8) 0.0206(8) -0.0012(6) -0.0054(6) 0.0001(7)
C9 0.0290(10) 0.0196(9) 0.0294(9) -0.0027(7) 0.0005(7) -0.0045(7)
C10 0.0290(10) 0.0299(10) 0.0310(10) -0.0062(8) 0.0036(8) -0.0083(8)
N8 0.0298(9) 0.0399(11) 0.0317(10) -0.0114(8) 0.0092(7) -0.0091(8)
C11 0.0319(10) 0.0301(10) 0.0158(8) -0.0015(7) -0.0030(7) -0.0057(8)
C12 0.0309(10) 0.0319(10) 0.0223(9) 0.0062(8) -0.0009(7) -0.0082(8)
N9 0.0267(9) 0.0198(8) 0.0328(9) 0.0023(7) -0.0037(7) -0.0010(7)
N10 0.030(3) 0.025(3) 0.018(2) -0.001(2) -0.0011(16) 0.0039(19)
O3 0.0420(17) 0.0384(16) 0.0311(16) -0.0082(12) 0.0150(14) 0.0002(12)
O4 0.036(3) 0.0295(17) 0.0399(19) -0.0079(13) 0.001(3) -0.004(2)
O13 0.049(6) 0.024(4) 0.033(4) -0.002(3) 0.004(3) 0.001(3)
N20 0.028(5) 0.024(3) 0.035(3) -0.004(2) -0.001(4) 0.005(3)
O14 0.048(2) 0.028(2) 0.038(2) -0.0110(16) 0.0068(17) -0.0009(16)
P1 0.0277(3) 0.0269(3) 0.0320(3) -0.0077(2) 0.0043(2) -0.0043(2)
F1 0.1049(17) 0.0275(8) 0.0816(13) -0.0024(8) -0.0017(12) -0.0108(9)
F2 0.1069(17) 0.0326(8) 0.0714(13) 0.0059(8) -0.0383(12) -0.0070(9)
F3 0.0373(8) 0.1231(18) 0.0384(8) -0.0054(10) 0.0108(6) -0.0019(10)
F4 0.0418(9) 0.1133(18) 0.0713(12) -0.0294(12) 0.0223(9) 0.0004(10)
F5 0.0450(9) 0.0673(11) 0.0629(11) -0.0326(9) -0.0206(8) 0.0066(8)
F6 0.0512(8) 0.0443(8) 0.0303(7) -0.0022(6) -0.0051(6) -0.0020(6)
P2 0.0229(2) 0.0262(3) 0.0281(2) 0.00178(19) 0.00127(18) 0.00424(19)
F7 0.0696(11) 0.0276(7) 0.0485(9) 0.0014(6) 0.0097(8) 0.0073(7)
F8 0.0392(8) 0.0275(7) 0.0658(10) 0.0005(6) 0.0021(7) 0.0072(6)
F9 0.0396(8) 0.0575(10) 0.0733(12) 0.0107(8) 0.0257(8) 0.0023(7)
F10 0.0344(7) 0.0543(9) 0.0675(10) 0.0101(8) 0.0214(7) 0.0099(7)
F11 0.0668(11) 0.0608(11) 0.0426(8) -0.0083(8) -0.0217(8) 0.0171(9)
F12 0.0644(11) 0.0659(11) 0.0436(9) 0.0049(8) -0.0241(8) -0.0038(9)

loop_
_atom_type_symbol
_atom_type_scat_dispersion_real
_atom_type_scat_dispersion_imag
_atom_type_scat_Cromer_Mann_a1
_atom_type_scat_Cromer_Mann_b1
_atom_type_scat_Cromer_Mann_a2
_atom_type_scat_Cromer_Mann_b2
_atom_type_scat_Cromer_Mann_a3
_atom_type_scat_Cromer_Mann_b3
_atom_type_scat_Cromer_Mann_a4
_atom_type_scat_Cromer_Mann_b4
_atom_type_scat_Cromer_Mann_c
_atom_type_scat_source
'C ' 0.0033 0.0016 2.3100 20.8439 1.0200 10.2075 1.5886 0.5687 0.8650 51.6512 0.2156 International_Tables_Vol_IV_Table_2.2B
'H ' 0.0000 0.0000 0.4930 10.5109 0.3229 26.1257 0.1402 3.1424 0.0408 57.7998 0.0030 International_Tables_Vol_IV_Table_2.2B
'Cu ' 0.3201 1.2651 13.3380 3.5828 7.1676 0.2470 5.6158 11.3966 1.6735 64.8126 1.1910 International_Tables_Vol_IV_Table_2.2B
'F ' 0.0171 0.0103 3.5392 10.2825 2.6412 4.2944 1.5170 0.2615 1.0243 26.1476 0.2776 International_Tables_Vol_IV_Table_2.2B
'N ' 0.0061 0.0033 12.2126 0.0057 3.1322 9.8933 2.0125 28.9975 1.1663 0.5826 -11.5290 International_Tables_Vol_IV_Table_2.2B
'O ' 0.0106 0.0060 3.0485 13.2771 2.2868 5.7011 1.5463 0.3239 0.8670 32.9089 0.2508 International_Tables_Vol_IV_Table_2.2B
'P ' 0.1023 0.0942 6.4345 1.9067 4.1791 27.1570 1.7800 0.5260 1.4908 68.1645 1.1149 International_Tables_Vol_IV_Table_2.2B

loop_
_geom_angle_atom_site_label_1
_geom_angle_atom_site_label_2
_geom_angle_atom_site_label_3
_geom_angle
_geom_angle_publ_flag
N1 Cu1 N2 84.75(7) yes
N1 Cu1 N3 85.02(7) yes
N2 Cu1 N3 110.86(9) yes
N1 Cu1 N4 84.90(7) yes
N2 Cu1 N4 120.87(8) yes
N3 Cu1 N4 125.89(8) yes
N1 Cu1 N5 178.36(6) yes
N2 Cu1 N5 96.81(7) yes
N3 Cu1 N5 94.85(7) yes
N4 Cu1 N5 93.87(7) yes
Cu1 N1 C1 107.34(11) yes
Cu1 N1 C3 107.92(12) yes
C1 N1 C3 110.79(15) yes
Cu1 N1 C5 107.24(12) yes
C1 N1 C5 111.72(15) yes
C3 N1 C5 111.59(15) yes
N1 C1 C2 109.44(15) yes
N1 C1 H13 109.479 no
C2 C1 H13 109.479 no
N1 C1 H14 109.479 no
C2 C1 H14 109.479 no
H13 C1 H14 109.467 no
C1 C2 N2 108.61(17) yes
C1 C2 H21 109.688 no
N2 C2 H21 109.688 no
C1 C2 H22 109.687 no
N2 C2 H22 109.688 no
H21 C2 H22 109.467 no
Cu1 N2 C2 106.37(12) yes
Cu1 N2 H1 112(2) no
C2 N2 H1 113(2) no
Cu1 N2 H2 111(2) no
C2 N2 H2 106(2) no
H1 N2 H2 109(3) no
N1 C3 C4 109.61(16) yes
N1 C3 H31 109.438 no
C4 C3 H31 109.438 no
N1 C3 H32 109.438 no
C4 C3 H32 109.438 no
H31 C3 H32 109.467 no
C3 C4 N3 108.64(17) yes
C3 C4 H41 109.679 no
N3 C4 H41 109.679 no
C3 C4 H42 109.679 no
N3 C4 H42 109.679 no
H41 C4 H42 109.467 no
Cu1 N3 C4 106.31(13) yes
Cu1 N3 H3 108(2) no
C4 N3 H3 115(2) no
Cu1 N3 H4 111(2) no
C4 N3 H4 112(2) no
H3 N3 H4 105(3) no
N1 C5 C6 109.93(16) yes
N1 C5 H51 109.356 no
C6 C5 H51 109.356 no
N1 C5 H52 109.357 no
C6 C5 H52 109.356 no
H51 C5 H52 109.467 no
C5 C6 N4 107.81(16) yes
C5 C6 H61 109.886 no
N4 C6 H61 109.886 no
C5 C6 H62 109.886 no
N4 C6 H62 109.886 no
H61 C6 H62 109.467 no
Cu1 N4 C6 108.40(13) yes
Cu1 N4 H5 108.5(20) no
C6 N4 H5 108(2) no
Cu1 N4 H6 111.4(19) no
C6 N4 H6 112.6(19) no
H5 N4 H6 108(3) no
Cu1 N5 O1 120.22(14) yes
Cu1 N5 O2 121.47(13) yes
O1 N5 O2 118.30(17) yes
N6 Cu2 N7 84.06(6) yes
N6 Cu2 N8 84.31(7) yes
N7 Cu2 N8 110.61(9) yes
N6 Cu2 N9 84.69(7) yes
N7 Cu2 N9 112.98(7) yes
N8 Cu2 N9 133.45(8) yes
N6 Cu2 N10 175.2(3) yes
N7 Cu2 N10 100.0(3) yes
N8 Cu2 N10 96.6(2) yes
N9 Cu2 N10 91.3(3) yes
N6 Cu2 O13 169.6(3) yes
N7 Cu2 O13 102.6(5) yes
N8 Cu2 O13 85.9(2) yes
N9 Cu2 O13 99.7(3) yes
Cu2 N6 C7 108.09(11) yes
Cu2 N6 C9 108.48(11) yes
C7 N6 C9 111.45(15) yes
Cu2 N6 C11 105.93(12) yes
C7 N6 C11 112.24(15) yes
C9 N6 C11 110.40(15) yes
N6 C7 C8 110.22(16) yes
N6 C7 H71 109.286 no
C8 C7 H71 109.286 no
N6 C7 H72 109.286 no
C8 C7 H72 109.286 no
H71 C7 H72 109.467 no
C7 C8 N7 108.55(16) yes
C7 C8 H81 109.702 no
N7 C8 H81 109.702 no
C7 C8 H82 109.702 no
N7 C8 H82 109.703 no
H81 C8 H82 109.467 no
Cu2 N7 C8 106.28(12) yes
Cu2 N7 H7 113.7(19) no
C8 N7 H7 110.4(19) no
Cu2 N7 H8 111.9(19) no
C8 N7 H8 110(2) no
H7 N7 H8 105(3) no
N6 C9 C10 110.11(16) yes
N6 C9 H91 109.313 no
C10 C9 H91 109.313 no
N6 C9 H92 109.313 no
C10 C9 H92 109.313 no
H91 C9 H92 109.467 no
C9 C10 N8 107.29(17) yes
C9 C10 H101 110.014 no
N8 C10 H101 110.014 no
C9 C10 H102 110.014 no
N8 C10 H102 110.014 no
H101 C10 H102 109.467 no
Cu2 N8 C10 106.63(13) yes
Cu2 N8 H9 111(2) no
C10 N8 H9 114(2) no
Cu2 N8 H10 109(2) no
C10 N8 H10 112(2) no
H9 N8 H10 104(3) no
N6 C11 C12 110.55(15) yes
N6 C11 H111 109.201 no
C12 C11 H111 109.201 no
N6 C11 H112 109.201 no
C12 C11 H112 109.201 no
H111 C11 H112 109.467 no
C11 C12 N9 108.05(16) yes
C11 C12 H121 109.827 no
N9 C12 H121 109.827 no
C11 C12 H122 109.827 no
N9 C12 H122 109.827 no
H121 C12 H122 109.467 no
Cu2 N9 C12 109.77(12) yes
Cu2 N9 H11 106(2) no
C12 N9 H11 111(2) no
Cu2 N9 H12 106(2) no
C12 N9 H12 114(2) no
H11 N9 H12 110(3) no
Cu2 N10 O3 119.7(6) yes
Cu2 N10 O4 121.0(7) yes
O3 N10 O4 119.3(9) yes
Cu2 O13 N20 111.9(9) yes
O13 N20 O14 112.3(12) yes
F1 P1 F2 178.76(13) yes
F1 P1 F3 88.85(13) yes
F2 P1 F3 89.97(13) yes
F1 P1 F4 91.10(13) yes
F2 P1 F4 90.08(14) yes
F3 P1 F4 178.71(11) yes
F1 P1 F5 89.34(11) yes
F2 P1 F5 90.27(10) yes
F3 P1 F5 89.79(10) yes
F4 P1 F5 91.50(11) yes
F1 P1 F6 90.08(10) yes
F2 P1 F6 90.28(9) yes
F3 P1 F6 88.50(9) yes
F4 P1 F6 90.21(10) yes
F5 P1 F6 178.21(9) yes
F7 P2 F8 178.54(9) yes
F7 P2 F9 90.37(10) yes
F8 P2 F9 90.94(9) yes
F7 P2 F10 88.97(9) yes
F8 P2 F10 89.74(9) yes
F9 P2 F10 178.44(11) yes
F7 P2 F11 89.44(10) yes
F8 P2 F11 89.89(9) yes
F9 P2 F11 91.08(11) yes
F10 P2 F11 90.33(10) yes
F7 P2 F12 90.84(10) yes
F8 P2 F12 89.83(9) yes
F9 P2 F12 89.33(11) yes
F10 P2 F12 89.26(10) yes
F11 P2 F12 179.50(11) yes

loop_
_geom_bond_atom_site_label_1
_geom_bond_atom_site_label_2
_geom_bond_distance
_geom_bond_publ_flag
Cu1 N1 2.0523(16) yes
Cu1 N2 2.1040(17) yes
Cu1 N3 2.0515(18) yes
Cu1 N4 2.0493(17) yes
Cu1 N5 1.9961(17) yes
N1 C1 1.489(2) yes
N1 C3 1.495(3) yes
N1 C5 1.492(2) yes
C1 C2 1.518(3) yes
C1 H13 1.000 no
C1 H14 1.000 no
C2 N2 1.481(3) yes
C2 H21 1.000 no
C2 H22 1.000 no
N2 H1 0.89(3) no
N2 H2 0.77(3) no
C3 C4 1.511(3) yes
C3 H31 1.000 no
C3 H32 1.000 no
C4 N3 1.470(3) yes
C4 H41 1.000 no
C4 H42 1.000 no
N3 H3 0.77(3) no
N3 H4 0.86(3) no
C5 C6 1.516(3) yes
C5 H51 1.000 no
C5 H52 1.000 no
C6 N4 1.480(3) yes
C6 H61 1.000 no
C6 H62 1.000 no
N4 H5 0.83(3) no
N4 H6 0.82(3) no
N5 O1 1.239(2) yes
N5 O2 1.246(2) yes
Cu2 N6 2.0584(15) yes
Cu2 N7 2.1352(17) yes
Cu2 N8 2.0410(19) yes
Cu2 N9 2.0533(18) yes
Cu2 N10 1.984(10) yes
Cu2 O13 1.992(13) yes
N6 C7 1.485(2) yes
N6 C9 1.492(2) yes
N6 C11 1.481(2) yes
C7 C8 1.522(3) yes
C7 H71 1.000 no
C7 H72 1.000 no
C8 N7 1.475(3) yes
C8 H81 1.000 no
C8 H82 1.000 no
N7 H7 0.84(3) no
N7 H8 0.87(3) no
C9 C10 1.510(3) yes
C9 H91 1.000 no
C9 H92 1.000 no
C10 N8 1.483(3) yes
C10 H101 1.000 no
C10 H102 1.000 no
N8 H9 0.91(4) no
N8 H10 0.84(4) no
C11 C12 1.517(3) yes
C11 H111 1.000 no
C11 H112 1.000 no
C12 N9 1.475(3) yes
C12 H121 1.000 no
C12 H122 1.000 no
N9 H11 0.83(3) no
N9 H12 0.83(3) no
N10 O3 1.240(9) yes
N10 O4 1.232(7) yes
O13 N20 1.317(10) yes
N20 O14 1.214(13) yes
P1 F1 1.5817(18) yes
P1 F2 1.5899(18) yes
P1 F3 1.5927(17) yes
P1 F4 1.5780(18) yes
P1 F5 1.5889(16) yes
P1 F6 1.6060(15) yes
P2 F7 1.6022(15) yes
P2 F8 1.5956(15) yes
P2 F9 1.5799(16) yes
P2 F10 1.6064(15) yes
P2 F11 1.5871(16) yes
P2 F12 1.5898(16) yes
